data_2236064
loop_
_publ_author_name
'Tayamon, Shahedeh'
'Mazlan, Nurul Ain'
'Ravoof, Thahira Begum S. A.'
'Mohamed Tahir, Mohamed Ibrahim'
'Crouse, Karen A.'

_publ_section_title
;
 2-Cyclohexylidene-<i>N</i>-methylhydrazinecarbothioamide
;
_journal_coeditor_code BG2476
_journal_issue 11
_journal_name_full 'Acta Crystallographica Section E'
_journal_page_first o3104
_journal_page_last o3105
_journal_paper_doi 10.1107/S1600536812042018
_journal_volume 68
_journal_year 2012
_chemical_formula_iupac 'C8 H15 N3 S1'
_chemical_formula_moiety 'C8 H15 N3 S1'
_chemical_formula_sum 'C8 H15 N3 S'
_chemical_formula_weight 185.29
_chemical_name_systematic
;
2-Cyclohexylidene-<i>N</i>-methylhydrazinecarbothioamide
;
_space_group_IT_number 14
_symmetry_cell_setting monoclinic
_symmetry_space_group_name_Hall '-P 2ybc'
_symmetry_space_group_name_H-M 'P 1 21/c 1'
_atom_sites_solution_hydrogens difmap
_atom_sites_solution_primary direct
_cell_angle_alpha 90
_cell_angle_beta 102.132(3)
_cell_angle_gamma 90
_cell_formula_units_Z 8
_cell_length_a 10.0538(3)
_cell_length_b 11.0108(3)
_cell_length_c 17.9484(5)
_cell_measurement_reflns_used 6569
_cell_measurement_temperature 100
_cell_measurement_theta_max 71
_cell_measurement_theta_min 4
_cell_volume 1942.52(10)
_computing_cell_refinement 'CrysAlis PRO (Agilent, 2011)'
_computing_data_collection 'CrysAlis PRO (Agilent, 2011)'
_computing_data_reduction 'CrysAlis PRO (Agilent, 2011)'
_computing_molecular_graphics 'CAMERON (Watkin <i>et al.</i>, 1996)'
_computing_publication_material 'CRYSTALS (Betteridge <i>et al.</i>, 2003)'
_computing_structure_refinement 'CRYSTALS (Betteridge <i>et al.</i>, 2003)'
_computing_structure_solution 'SIR92 (Altomare <i>et al.</i>, 1994)'
_diffrn_ambient_temperature 100
_diffrn_measured_fraction_theta_full 0.998
_diffrn_measured_fraction_theta_max 0.992
_diffrn_measurement_device Area
_diffrn_measurement_device_type 'Agilent  Gemini'
_diffrn_measurement_method \w
_diffrn_radiation_monochromator graphite
_diffrn_radiation_type 'Cu K\a'
_diffrn_radiation_wavelength 1.54180
_diffrn_reflns_av_R_equivalents 0.025
_diffrn_reflns_limit_h_max 12
_diffrn_reflns_limit_h_min -12
_diffrn_reflns_limit_k_max 13
_diffrn_reflns_limit_k_min -12
_diffrn_reflns_limit_l_max 20
_diffrn_reflns_limit_l_min -22
_diffrn_reflns_number 13859
_diffrn_reflns_theta_full 69.889
_diffrn_reflns_theta_max 71.315
_diffrn_reflns_theta_min 4.498
_diffrn_standards_number 0
_exptl_absorpt_coefficient_mu 2.561
_exptl_absorpt_correction_T_max 0.77
_exptl_absorpt_correction_T_min 0.58
_exptl_absorpt_correction_type multi-scan
_exptl_absorpt_process_details '(CrysAlis PRO; Agilent, 2011)'
_exptl_crystal_colour yellow
_exptl_crystal_density_diffrn 1.267
_exptl_crystal_density_method 'not measured'
_exptl_crystal_description plate
_exptl_crystal_F_000 800
_exptl_crystal_size_max 0.270
_exptl_crystal_size_mid 0.220
_exptl_crystal_size_min 0.100
_refine_diff_density_max 0.42
_refine_diff_density_min -0.21
_refine_ls_extinction_method None
_refine_ls_goodness_of_fit_ref 0.9797
_refine_ls_hydrogen_treatment constr
_refine_ls_matrix_type full
_refine_ls_number_parameters 217
_refine_ls_number_reflns 3740
_refine_ls_number_restraints 0
_refine_ls_R_factor_all 0.0378
_refine_ls_R_factor_gt 0.0349
_refine_ls_shift/su_max 0.0006577
_refine_ls_shift/su_mean 0.0000422
_refine_ls_structure_factor_coef Fsqd
_refine_ls_weighting_details
;
 Method= Modified Sheldrick
 w=1/[\s^2^(F^2^) + ( 0.05P)^2^ + 1.01P]
 ,where P=(max(Fo^2^,0) + 2Fc^2^)/3
;
_refine_ls_weighting_scheme calc
_refine_ls_wR_factor_all 0.0903
_refine_ls_wR_factor_gt 0.0879
_refine_ls_wR_factor_ref 0.0903
_reflns_number_gt 3414
_reflns_number_total 3754
_reflns_threshold_expression I>2.0\s(I)
_cod_data_source_file bg2476.cif
_cod_data_source_block I
_cod_original_sg_symbol_H-M 'P 21/c '
_cod_original_formula_sum 'C8 H15 N3 S1'
_cod_database_code 2236064
_cod_database_fobs_code 2236064

loop_
_symmetry_equiv_pos_as_xyz
x,y,z
-x,-y,-z
-x,y+1/2,-z+1/2
x,-y+1/2,z+1/2

loop_
_atom_site_type_symbol
_atom_site_label
_atom_site_fract_x
_atom_site_fract_y
_atom_site_fract_z
_atom_site_U_iso_or_equiv
_atom_site_adp_type
_atom_site_occupancy
S S201 0.58434(4) -0.01233(3) 0.30376(2) 0.0187 Uani 1.0000
C C202 0.60061(14) 0.13128(13) 0.27235(8) 0.0162 Uani 1.0000
N N203 0.53742(13) 0.22586(11) 0.29493(7) 0.0181 Uani 1.0000
C C204 0.44282(16) 0.21726(14) 0.34578(9) 0.0209 Uani 1.0000
N N205 0.67851(13) 0.15375(11) 0.22056(7) 0.0167 Uani 1.0000
N N206 0.70685(13) 0.27513(11) 0.20908(7) 0.0172 Uani 1.0000
C C207 0.76628(14) 0.30324(13) 0.15489(8) 0.0164 Uani 1.0000
C C208 0.80605(16) 0.22007(13) 0.09651(8) 0.0185 Uani 1.0000
C C209 0.76595(17) 0.27449(14) 0.01581(9) 0.0224 Uani 1.0000
C C210 0.81075(18) 0.40699(15) 0.01227(9) 0.0253 Uani 1.0000
C C211 0.75322(17) 0.48442(14) 0.06856(9) 0.0216 Uani 1.0000
C C212 0.80051(16) 0.43550(13) 0.14981(9) 0.0189 Uani 1.0000
H H2042 0.4105 0.2974 0.3532 0.0328 Uiso 1.0000
H H2041 0.4865 0.1830 0.3941 0.0327 Uiso 1.0000
H H2043 0.3665 0.1658 0.3226 0.0325 Uiso 1.0000
H H2082 0.9047 0.2100 0.1102 0.0244 Uiso 1.0000
H H2081 0.7642 0.1400 0.0982 0.0221 Uiso 1.0000
H H2091 0.8084 0.2250 -0.0181 0.0289 Uiso 1.0000
H H2092 0.6676 0.2711 -0.0007 0.0289 Uiso 1.0000
H H2102 0.9105 0.4108 0.0260 0.0327 Uiso 1.0000
H H2101 0.7794 0.4379 -0.0396 0.0332 Uiso 1.0000
H H2111 0.7819 0.5687 0.0665 0.0267 Uiso 1.0000
H H2112 0.6522 0.4812 0.0542 0.0274 Uiso 1.0000
H H2121 0.8989 0.4423 0.1649 0.0247 Uiso 1.0000
H H2122 0.7612 0.4819 0.1862 0.0250 Uiso 1.0000
H H2051 0.7311 0.0945 0.2094 0.0237 Uiso 1.0000
H H2031 0.5539 0.2982 0.2789 0.0238 Uiso 1.0000
S S101 0.10077(4) 0.43846(3) 0.32431(2) 0.0195 Uani 1.0000
C C102 0.09543(14) 0.30514(14) 0.27653(8) 0.0162 Uani 1.0000
N N103 0.03196(13) 0.20656(11) 0.29422(7) 0.0171 Uani 1.0000
C C104 -0.04378(16) 0.20264(14) 0.35483(9) 0.0198 Uani 1.0000
N N105 0.15382(12) 0.29552(11) 0.21498(7) 0.0168 Uani 1.0000
N N106 0.16479(13) 0.17797(11) 0.18731(7) 0.0191 Uani 1.0000
C C107 0.20173(15) 0.16549(14) 0.12364(9) 0.0180 Uani 1.0000
C C108 0.23688(15) 0.26264(14) 0.07247(8) 0.0188 Uani 1.0000
C C109 0.38405(16) 0.24444(14) 0.06287(9) 0.0201 Uani 1.0000
C C110 0.40502(17) 0.11593(14) 0.03518(9) 0.0228 Uani 1.0000
C C111 0.36605(16) 0.01991(14) 0.08823(9) 0.0206 Uani 1.0000
C C112 0.21911(17) 0.03771(15) 0.09779(10) 0.0240 Uani 1.0000
H H1041 -0.0770 0.1213 0.3570 0.0331 Uiso 1.0000
H H1042 0.0137 0.2223 0.4028 0.0329 Uiso 1.0000
H H1043 -0.1208 0.2590 0.3436 0.0325 Uiso 1.0000
H H1081 0.2226 0.3447 0.0915 0.0246 Uiso 1.0000
H H1082 0.1745 0.2523 0.0229 0.0255 Uiso 1.0000
H H1092 0.4454 0.2578 0.1125 0.0256 Uiso 1.0000
H H1091 0.4047 0.3045 0.0275 0.0262 Uiso 1.0000
H H1101 0.5017 0.1051 0.0335 0.0290 Uiso 1.0000
H H1102 0.3480 0.1049 -0.0165 0.0286 Uiso 1.0000
H H1112 0.4287 0.0259 0.1391 0.0258 Uiso 1.0000
H H1111 0.3763 -0.0617 0.0669 0.0248 Uiso 1.0000
H H1121 0.1964 -0.0195 0.1338 0.0317 Uiso 1.0000
H H1122 0.1553 0.0268 0.0483 0.0307 Uiso 1.0000
H H1031 0.0352 0.1396 0.2682 0.0230 Uiso 1.0000
H H1051 0.2103 0.3519 0.2083 0.0243 Uiso 1.0000

loop_
_atom_site_aniso_label
_atom_site_aniso_U_11
_atom_site_aniso_U_22
_atom_site_aniso_U_33
_atom_site_aniso_U_12
_atom_site_aniso_U_13
_atom_site_aniso_U_23
S201 0.0218(2) 0.01267(19) 0.0224(2) -0.00031(13) 0.00684(15) 0.00329(13)
C202 0.0161(7) 0.0153(7) 0.0155(7) -0.0016(5) -0.0003(5) 0.0006(5)
N203 0.0214(6) 0.0127(6) 0.0214(6) 0.0004(5) 0.0069(5) 0.0022(5)
C204 0.0213(8) 0.0199(8) 0.0225(8) 0.0000(6) 0.0072(6) -0.0010(6)
N205 0.0202(6) 0.0112(6) 0.0194(6) 0.0009(5) 0.0060(5) 0.0014(5)
N206 0.0187(6) 0.0120(6) 0.0200(6) 0.0007(5) 0.0020(5) 0.0015(5)
C207 0.0161(7) 0.0150(7) 0.0168(7) 0.0006(5) 0.0008(5) 0.0020(5)
C208 0.0216(7) 0.0138(7) 0.0209(8) 0.0012(6) 0.0060(6) 0.0015(6)
C209 0.0308(8) 0.0195(8) 0.0174(7) -0.0022(6) 0.0059(6) -0.0001(6)
C210 0.0362(9) 0.0208(8) 0.0199(8) -0.0026(7) 0.0084(7) 0.0046(6)
C211 0.0257(8) 0.0155(7) 0.0234(8) -0.0004(6) 0.0047(6) 0.0043(6)
C212 0.0218(7) 0.0143(7) 0.0205(8) -0.0010(6) 0.0045(6) 0.0004(6)
S101 0.0230(2) 0.0150(2) 0.0221(2) -0.00106(13) 0.00819(15) -0.00470(13)
C102 0.0149(7) 0.0158(7) 0.0173(7) 0.0027(5) 0.0020(5) 0.0003(5)
N103 0.0195(6) 0.0141(6) 0.0189(6) -0.0002(5) 0.0069(5) -0.0014(5)
C104 0.0210(7) 0.0208(8) 0.0191(7) -0.0006(6) 0.0072(6) 0.0013(6)
N105 0.0189(6) 0.0120(6) 0.0209(6) -0.0016(5) 0.0070(5) -0.0016(5)
N106 0.0196(6) 0.0132(6) 0.0264(7) -0.0010(5) 0.0091(5) -0.0030(5)
C107 0.0149(7) 0.0176(8) 0.0223(7) -0.0020(6) 0.0055(6) -0.0031(6)
C108 0.0222(8) 0.0175(7) 0.0162(7) 0.0024(6) 0.0032(6) -0.0008(6)
C109 0.0232(8) 0.0181(8) 0.0211(7) -0.0016(6) 0.0096(6) 0.0007(6)
C110 0.0249(8) 0.0210(8) 0.0255(8) -0.0007(6) 0.0123(6) -0.0037(6)
C111 0.0240(8) 0.0150(8) 0.0249(8) 0.0004(6) 0.0094(6) -0.0044(6)
C112 0.0269(8) 0.0176(8) 0.0314(9) -0.0059(6) 0.0152(7) -0.0069(6)

loop_
_atom_type_symbol
_atom_type_scat_Cromer_Mann_a1
_atom_type_scat_Cromer_Mann_a2
_atom_type_scat_Cromer_Mann_a3
_atom_type_scat_Cromer_Mann_a4
_atom_type_scat_Cromer_Mann_b1
_atom_type_scat_Cromer_Mann_b2
_atom_type_scat_Cromer_Mann_b3
_atom_type_scat_Cromer_Mann_b4
_atom_type_scat_Cromer_Mann_c
_atom_type_scat_dispersion_real
_atom_type_scat_dispersion_imag
_atom_type_scat_source
C 2.3100 1.0200 1.5886 0.8650 20.8439 10.2075 0.5687 51.6512 0.2156 0.0181 0.0091 'International Tables Vol C 4.2.6.8 and 6.1.1.4'
H 0.4930 0.3229 0.1402 0.0408 10.5109 26.1257 3.1424 57.7998 0.0030 0.0000 0.0000 'International Tables Vol C 4.2.6.8 and 6.1.1.4'
N 12.2126 3.1322 2.0125 1.1663 0.0057 9.8933 28.9975 0.5826 -11.5290 0.0311 0.0180 'International Tables Vol C 4.2.6.8 and 6.1.1.4'
S 6.9053 5.2034 1.4379 1.5863 1.4679 22.2151 0.2536 56.1720 0.8669 0.3331 0.5567 'International Tables Vol C 4.2.6.8 and 6.1.1.4'

loop_
_geom_angle_atom_site_label_1
_geom_angle_atom_site_label_2
_geom_angle_atom_site_label_3
_geom_angle
_geom_angle_publ_flag
S201 C202 N203 122.94(11) no
S201 C202 N205 120.43(11) no
N203 C202 N205 116.62(13) no
C202 N203 C204 124.01(13) no
C202 N203 H2031 118.6 no
C204 N203 H2031 117.4 no
N203 C204 H2042 108.2 no
N203 C204 H2041 110.8 no
H2042 C204 H2041 109.9 no
N203 C204 H2043 109.3 no
H2042 C204 H2043 109.5 no
H2041 C204 H2043 109.1 no
C202 N205 N206 116.23(12) no
C202 N205 H2051 118.5 no
N206 N205 H2051 121.5 no
N205 N206 C207 119.15(12) no
N206 C207 C208 127.94(13) no
N206 C207 C212 115.41(13) no
C208 C207 C212 116.66(13) no
C207 C208 C209 111.22(12) no
C207 C208 H2082 107.3 no
C209 C208 H2082 109.4 no
C207 C208 H2081 110.2 no
C209 C208 H2081 110.5 no
H2082 C208 H2081 108.1 no
C208 C209 C210 112.84(13) no
C208 C209 H2091 107.8 no
C210 C209 H2091 109.5 no
C208 C209 H2092 108.6 no
C210 C209 H2092 108.3 no
H2091 C209 H2092 109.8 no
C209 C210 C211 110.43(13) no
C209 C210 H2102 108.9 no
C211 C210 H2102 108.7 no
C209 C210 H2101 109.3 no
C211 C210 H2101 110.2 no
H2102 C210 H2101 109.3 no
C210 C211 C212 110.40(13) no
C210 C211 H2111 110.5 no
C212 C211 H2111 109.6 no
C210 C211 H2112 108.5 no
C212 C211 H2112 109.2 no
H2111 C211 H2112 108.5 no
C211 C212 C207 111.64(12) no
C211 C212 H2121 109.4 no
C207 C212 H2121 106.9 no
C211 C212 H2122 111.4 no
C207 C212 H2122 109.6 no
H2121 C212 H2122 107.7 no
S101 C102 N103 123.45(11) no
S101 C102 N105 120.35(11) no
N103 C102 N105 116.16(13) no
C102 N103 C104 123.75(13) no
C102 N103 H1031 119.0 no
C104 N103 H1031 117.2 no
N103 C104 H1041 107.4 no
N103 C104 H1042 110.7 no
H1041 C104 H1042 109.0 no
N103 C104 H1043 110.0 no
H1041 C104 H1043 109.4 no
H1042 C104 H1043 110.2 no
C102 N105 N106 116.12(12) no
C102 N105 H1051 117.6 no
N106 N105 H1051 120.8 no
N105 N106 C107 118.37(13) no
N106 C107 C108 128.28(14) no
N106 C107 C112 116.74(14) no
C108 C107 C112 114.90(13) no
C107 C108 C109 109.37(12) no
C107 C108 H1081 111.7 no
C109 C108 H1081 111.8 no
C107 C108 H1082 106.5 no
C109 C108 H1082 109.2 no
H1081 C108 H1082 108.0 no
C108 C109 C110 111.01(13) no
C108 C109 H1092 108.3 no
C110 C109 H1092 109.3 no
C108 C109 H1091 109.1 no
C110 C109 H1091 110.9 no
H1092 C109 H1091 108.2 no
C109 C110 C111 111.52(12) no
C109 C110 H1101 109.0 no
C111 C110 H1101 108.6 no
C109 C110 H1102 109.0 no
C111 C110 H1102 109.0 no
H1101 C110 H1102 109.7 no
C110 C111 C112 111.11(13) no
C110 C111 H1112 109.2 no
C112 C111 H1112 109.1 no
C110 C111 H1111 109.0 no
C112 C111 H1111 109.9 no
H1112 C111 H1111 108.5 no
C111 C112 C107 109.33(13) no
C111 C112 H1121 111.2 no
C107 C112 H1121 110.2 no
C111 C112 H1122 110.0 no
C107 C112 H1122 107.2 no
H1121 C112 H1122 108.8 no

loop_
_geom_bond_atom_site_label_1
_geom_bond_atom_site_label_2
_geom_bond_distance
_geom_bond_publ_flag
S201 C202 1.6982(15) no
C202 N203 1.3269(19) no
C202 N205 1.3582(19) no
N203 C204 1.4531(19) no
N203 H2031 0.874 no
C204 H2042 0.959 no
C204 H2041 0.962 no
C204 H2043 0.974 no
N205 N206 1.3909(17) no
N205 H2051 0.889 no
N206 C207 1.2818(19) no
C207 C208 1.508(2) no
C207 C212 1.504(2) no
C208 C209 1.541(2) no
C208 H2082 0.977 no
C208 H2081 0.980 no
C209 C210 1.532(2) no
C209 H2091 0.979 no
C209 H2092 0.971 no
C210 C211 1.526(2) no
C210 H2102 0.982 no
C210 H2101 0.980 no
C211 C212 1.534(2) no
C211 H2111 0.975 no
C211 H2112 0.995 no
C212 H2121 0.972 no
C212 H2122 0.975 no
S101 C102 1.6953(15) no
C102 N103 1.331(2) no
C102 N105 1.3596(19) no
N103 C104 1.4537(18) no
N103 H1031 0.877 no
C104 H1041 0.959 no
C104 H1042 0.955 no
C104 H1043 0.980 no
N105 N106 1.3989(17) no
N105 H1051 0.866 no
N106 C107 1.281(2) no
C107 C108 1.500(2) no
C107 C112 1.503(2) no
C108 C109 1.538(2) no
C108 H1081 0.987 no
C108 H1082 0.982 no
C109 C110 1.529(2) no
C109 H1092 0.982 no
C109 H1091 0.969 no
C110 C111 1.528(2) no
C110 H1101 0.986 no
C110 H1102 0.990 no
C111 C112 1.535(2) no
C111 H1112 0.997 no
C111 H1111 0.990 no
C112 H1121 0.964 no
C112 H1122 0.987 no

loop_
_geom_hbond_atom_site_label_D
_geom_hbond_atom_site_label_H
_geom_hbond_atom_site_label_A
_geom_hbond_site_symmetry_A
_geom_hbond_distance_DH
_geom_hbond_distance_HA
_geom_hbond_distance_DA
_geom_hbond_angle_DHA
N205 H2051 S101 3_645 0.89 2.57 3.4559(13) 175
N105 H1051 S201 3_655 0.87 2.59 3.4484(13) 169
N203 H2031 S201 3_655 0.87 2.76 3.4691(13) 139

loop_
_cod_related_entry_id
_cod_related_entry_database
_cod_related_entry_code
1 ChemSpider 2085154
